data_7064209
loop_
_publ_author_name
'Ganesh, Yamuna'
'Devaraj , Karthickram'
'Palani, Narasimman'
'Bhuvanesh, Nattamai S. P.'
'Karuppasamy, Sundaravel'

_publ_section_title
;
 Copper(II) Complexes of Dipica and Its Derivatives as Biomimetic Models
 for Phenoxazinone Synthase: Probing the Effect of Central N-cycloalkyl
 Rings on Reactivity
;
_journal_name_full 'New Journal of Chemistry'
_journal_paper_doi 10.1039/D5NJ04085J
_journal_year 2026
_chemical_formula_moiety 'C17 H21 Cl2 Cu N3'
_chemical_formula_sum 'C17 H21 Cl2 Cu N3'
_chemical_formula_weight 401.81
_space_group_crystal_system monoclinic
_space_group_IT_number 14
_space_group_name_Hall '-P 2ybc'
_space_group_name_H-M_alt 'P 1 21/c 1'
_atom_sites_solution_hydrogens geom
_atom_sites_solution_primary dual
_audit_creation_date 2024-05-29
_audit_creation_method
;
Olex2 1.5
(compiled 2023.08.24 svn.re1ec1418 for OlexSys, GUI svn.r6817)
;
_audit_update_record
;
2025-10-14 deposited with the CCDC.	2025-12-11 downloaded from the CCDC.
;
_cell_angle_alpha 90
_cell_angle_beta 92.4400(10)
_cell_angle_gamma 90
_cell_formula_units_Z 4
_cell_length_a 8.01600(10)
_cell_length_b 13.9160(2)
_cell_length_c 15.2343(2)
_cell_measurement_reflns_used 14101
_cell_measurement_temperature 100.00(10)
_cell_measurement_theta_max 79.6650
_cell_measurement_theta_min 4.3330
_cell_volume 1697.86(4)
_computing_cell_refinement 'CrysAlisPro 1.171.43.98a (Rigaku OD, 2023)'
_computing_data_collection 'CrysAlisPro system (CCD 43.103a 64-bit (release 20-12-2023))'
_computing_data_reduction 'CrysAlisPro 1.171.43.98a (Rigaku OD, 2023)'
_computing_molecular_graphics 'Olex2 1.5 (Dolomanov et al., 2009)'
_computing_publication_material 'Olex2 1.5 (Dolomanov et al., 2009)'
_computing_structure_refinement 'SHELXL 2019/1 (Sheldrick, 2015)'
_computing_structure_solution 'SHELXT 2018/2 (Sheldrick, 2018)'
_diffrn_ambient_environment N~2~
_diffrn_ambient_temperature 100.00(10)
_diffrn_detector 'Hybrid Pixel Array Detector'
_diffrn_detector_area_resol_mean 10.0000
_diffrn_detector_type HyPix
_diffrn_measured_fraction_theta_full 0.999
_diffrn_measured_fraction_theta_max 0.998
_diffrn_measurement_details
;
List of Runs (angles in degrees, time in seconds):

  # Type    Start    End  Width  t~exp~   \w     \q     \k     \f   Frames
#--------------------------------------------------------------------------
  1  \w     35.00 121.00   0.50    0.10    --   48.16  47.00 106.59  172
  2  \w     36.00  85.00   0.50    0.10    --   48.16  47.00 106.59   98
  3  \w    -17.00  11.00   0.50    0.10    --   48.16 -19.00 120.00   56
  4  \w    -23.00  12.00   0.50    0.10    --   48.16 -19.00 -30.00   70
  5  \w    -26.00  25.00   0.50    0.10    --   48.16 -28.00-104.00  102
  6  \w     39.00  71.00   0.50    0.10    --   48.16  47.00-147.63   64
  7  \w     36.00 116.00   0.50    0.10    --   48.16  45.00-172.80  160
  8  \w     51.00 100.00   0.50    0.10    --   48.16  46.00-128.46   98
  9  \w     36.00 122.00   0.50    0.10    --   48.16  28.00  57.00  172
 10  \w     36.00 120.00   0.50    0.10    --   48.16  45.00 170.73  168
 11  \w     95.00 120.00   0.50    0.10    --   48.16  45.00 170.73   50
 12  \w    112.00 165.00   0.50    0.50    --  113.25  77.00  60.00  106
 13  \w    138.00 178.00   0.50    0.50    --  113.25  61.00  90.00   80
 14  \w    106.00 132.00   0.50    0.50    --  113.25  61.00  90.00   52
 15  \w    106.00 135.00   0.50    0.50    --  113.25  61.00 120.00   58
 16  \w    140.00 175.00   0.50    0.50    --  113.25  61.00 120.00   70
 17  \w    107.00 152.00   0.50    0.50    --  113.25  61.00 150.00   90
 18  \w    105.00 135.00   0.50    0.50    --  113.25  45.00 120.00   60
 19  \w    103.00 129.00   0.50    0.50    --  113.25  45.00 150.00   52
 20  \w    102.00 163.00   0.50    0.50    --  113.25  45.00-120.00  122
 21  \w    152.00 178.00   0.50    0.50    --  113.25  45.00-150.00   52
 22  \w    106.00 137.00   0.50    0.50    --  113.25  61.00-180.00   62
 23  \w    101.00 127.00   0.50    0.50    --  113.25  45.00-180.00   52
 24  \w    128.00 154.00   0.50    0.50    --  113.25  45.00-180.00   52
 25  \w    106.00 139.00   0.50    0.50    --  113.25  61.00-150.00   66
 26  \w    101.00 131.00   0.50    0.50    --  113.25  45.00-150.00   60
 27  \w    102.00 135.00   0.50    0.50    --  113.25  15.00 -30.00   66
 28  \w    105.00 140.00   0.50    0.50    --  113.25  30.00  30.00   70
 29  \w    101.00 178.00   0.50    0.50    --  113.25  28.00  57.00  154
 30  \w    142.00 168.00   0.50    0.50    --  113.25  30.00  30.00   52
 31  \w     43.00  75.00   0.50    0.50    --  113.25 -61.00   0.00   64
 32  \w     47.00  73.00   0.50    0.50    --  113.25 -61.00  60.00   52
 33  \w     45.00  72.00   0.50    0.50    --  113.25 -61.00  90.00   54
 34  \w     44.00  70.00   0.50    0.50    --  113.25 -61.00 150.00   52
 35  \w     46.00  74.00   0.50    0.50    --  113.25 -61.00 -30.00   56
 36  \w     47.00  75.00   0.50    0.50    --  113.25 -61.00-180.00   56
 37  \w     42.00  95.00   0.50    0.50    --  113.25 -95.00 -90.00  106
 38  \w     45.00 109.00   0.50    0.50    --  113.25-125.00-180.00  128
 39  \w     71.00 104.00   0.50    0.50    --  113.25 -95.00 -60.00   66
 40  \w     42.00 105.00   0.50    0.50    --  113.25 -95.00 -30.00  126
 41  \w     45.00  70.00   0.50    0.50    --  113.25-125.00  30.00   50
 42  \w     74.00 105.00   0.50    0.50    --  113.25 -95.00  30.00   62
 43  \w     78.00 106.00   0.50    0.50    --  113.25 -95.00  90.00   56
 44  \w     42.00  70.00   0.50    0.50    --  113.25 -95.00  90.00   56
 45  \w     49.00  74.00   0.50    0.50    --  113.25 -95.00  60.00   50
 46  \w    -25.00  26.00   0.50    0.10    --  -48.16  28.00  57.00  102
 47  \w    -49.00 -20.00   0.50    0.50    --  -91.75  45.00 -90.00   58
;
_diffrn_measurement_device 'four-circle diffractometer'
_diffrn_measurement_device_type 'XtaLAB Synergy, Dualflex, HyPix'
_diffrn_measurement_method '\w scans'
_diffrn_orient_matrix_type 'CrysAlisPro convention (1999,Acta A55,543-557)'
_diffrn_orient_matrix_UB_11 0.1381582000
_diffrn_orient_matrix_UB_12 0.0367925000
_diffrn_orient_matrix_UB_13 -0.0586452000
_diffrn_orient_matrix_UB_21 0.1308169000
_diffrn_orient_matrix_UB_22 -0.0163663000
_diffrn_orient_matrix_UB_23 0.0755769000
_diffrn_orient_matrix_UB_31 0.0284015000
_diffrn_orient_matrix_UB_32 -0.1031630000
_diffrn_orient_matrix_UB_33 -0.0329526000
_diffrn_radiation_monochromator mirror
_diffrn_radiation_probe x-ray
_diffrn_radiation_type 'Cu K\a'
_diffrn_radiation_wavelength 1.54184
_diffrn_reflns_av_R_equivalents 0.0342
_diffrn_reflns_av_unetI/netI 0.0220
_diffrn_reflns_Laue_measured_fraction_full 0.999
_diffrn_reflns_Laue_measured_fraction_max 0.998
_diffrn_reflns_limit_h_max 10
_diffrn_reflns_limit_h_min -10
_diffrn_reflns_limit_k_max 15
_diffrn_reflns_limit_k_min -17
_diffrn_reflns_limit_l_max 18
_diffrn_reflns_limit_l_min -19
_diffrn_reflns_number 20646
_diffrn_reflns_point_group_measured_fraction_full 0.999
_diffrn_reflns_point_group_measured_fraction_max 0.998
_diffrn_reflns_theta_full 67.684
_diffrn_reflns_theta_max 74.497
_diffrn_reflns_theta_min 4.305
_diffrn_source 'micro-focus sealed X-ray tube'
_diffrn_source_current '1 mA'
_diffrn_source_type 'PhotonJet (Cu) X-ray Source'
_diffrn_source_voltage '50 kV'
_exptl_absorpt_coefficient_mu 4.714
_exptl_absorpt_correction_T_max 1.000
_exptl_absorpt_correction_T_min 0.891
_exptl_absorpt_correction_type gaussian
_exptl_absorpt_process_details
;
CrysAlisPro 1.171.43.98a (Rigaku Oxford Diffraction, 2023) 
Numerical absorption correction based on gaussian integration over 
a multifaceted crystal model 
Empirical absorption correction using spherical harmonics, 
implemented in SCALE3 ABSPACK scaling algorithm.
;
_exptl_crystal_colour green
_exptl_crystal_colour_primary green
_exptl_crystal_density_diffrn 1.572
_exptl_crystal_description block
_exptl_crystal_F_000 828
_exptl_crystal_size_max 0.106
_exptl_crystal_size_mid 0.03
_exptl_crystal_size_min 0.022
_refine_diff_density_max 0.471
_refine_diff_density_min -0.545
_refine_diff_density_rms 0.059
_refine_ls_extinction_method none
_refine_ls_goodness_of_fit_ref 1.063
_refine_ls_hydrogen_treatment constr
_refine_ls_matrix_type full
_refine_ls_number_parameters 208
_refine_ls_number_reflns 3452
_refine_ls_number_restraints 0
_refine_ls_restrained_S_all 1.063
_refine_ls_R_factor_all 0.0273
_refine_ls_R_factor_gt 0.0258
_refine_ls_shift/su_max 0.001
_refine_ls_shift/su_mean 0.000
_refine_ls_structure_factor_coef Fsqd
_refine_ls_weighting_details 'w=1/[\s^2^(Fo^2^)+(0.0322P)^2^+1.2268P] where P=(Fo^2^+2Fc^2^)/3'
_refine_ls_weighting_scheme calc
_refine_ls_wR_factor_gt 0.0676
_refine_ls_wR_factor_ref 0.0686
_reflns_Friedel_coverage 0.000
_reflns_number_gt 3259
_reflns_number_total 3452
_reflns_threshold_expression 'I > 2\s(I)'
_cod_data_source_file d5nj04085j2.cif
_cod_data_source_block ksgy33
_cod_database_code 7064209
_shelx_shelxl_version_number 2019/1
_chemical_oxdiff_formula CHNSCuClO
_shelx_space_group_comment
;
The symmetry employed for this shelxl refinement is uniquely defined
by the following loop, which should always be used as a source of
symmetry information in preference to the above space-group names.
They are only intended as comments.
;
_shelx_estimated_absorpt_t_max 0.903
_shelx_estimated_absorpt_t_min 0.635
_olex2_refinement_description
;
1. Fixed Uiso
 At 1.2 times of:
  All C(H) groups, All C(H,H) groups
2.a Ternary CH refined with riding coordinates:
 C13(H13)
2.b Secondary CH2 refined with riding coordinates:
 C6(H6A,H6B), C7(H7A,H7B), C14(H14A,H14B), C15(H15A,H15B), C16(H16A,H16B),
 C17(H17A,H17B)
2.c Aromatic/amide H refined with riding coordinates:
 C1(H1), C2(H2), C3(H3), C4(H4), C9(H9), C10(H10), C11(H11), C12(H12)
;
_olex2_exptl_crystal_mounting_method 'The crystal was mounted on a MITIGEN holder'
_olex2_submission_original_sample_id KSB_240528_SDc_KSGY33
_olex2_submission_special_instructions 'No special instructions were received'
_oxdiff_exptl_absorpt_empirical_details
;
Empirical correction (ABSPACK) includes:
- Absorption correction using spherical harmonics
- Frame scaling
- Detector area scaling
- B-factor correction
;
_oxdiff_exptl_absorpt_empirical_full_max 1.260
_oxdiff_exptl_absorpt_empirical_full_min 0.809

loop_
_space_group_symop_operation_xyz
'x, y, z'
'-x, y+1/2, -z+1/2'
'-x, -y, -z'
'x, -y-1/2, z-1/2'

loop_
_atom_site_label
_atom_site_type_symbol
_atom_site_fract_x
_atom_site_fract_y
_atom_site_fract_z
_atom_site_U_iso_or_equiv
_atom_site_adp_type
_atom_site_occupancy
_atom_site_site_symmetry_order
_atom_site_calc_flag
_atom_site_refinement_flags_posn
_atom_site_refinement_flags_adp
_atom_site_refinement_flags_occupancy
_atom_site_disorder_assembly
_atom_site_disorder_group
Cu1 Cu 0.44755(3) 0.23500(2) 0.72287(2) 0.01488(8) Uani 1 1 d . . . . .
Cl1 Cl 0.31270(5) 0.14237(3) 0.82030(2) 0.01999(10) Uani 1 1 d . . . . .
Cl2 Cl 0.65771(5) 0.28162(3) 0.82097(2) 0.01880(10) Uani 1 1 d . . . . .
N1 N 0.26498(17) 0.35260(10) 0.72362(9) 0.0178(3) Uani 1 1 d . . . . .
N2 N 0.53118(16) 0.32403(9) 0.62237(8) 0.0139(3) Uani 1 1 d . . . . .
N3 N 0.38214(16) 0.14979(10) 0.61963(9) 0.0156(3) Uani 1 1 d . . . . .
C1 C 0.1145(2) 0.35610(13) 0.75940(11) 0.0218(3) Uani 1 1 d . . . . .
H1 H 0.069852 0.298922 0.783103 0.026 Uiso 1 1 calc R U . . .
C2 C 0.0226(2) 0.44002(14) 0.76289(12) 0.0251(4) Uani 1 1 d . . . . .
H2 H -0.084317 0.440162 0.787559 0.030 Uiso 1 1 calc R U . . .
C3 C 0.0892(2) 0.52442(14) 0.72962(12) 0.0267(4) Uani 1 1 d . . . . .
H3 H 0.029569 0.583257 0.732325 0.032 Uiso 1 1 calc R U . . .
C4 C 0.2441(2) 0.52095(13) 0.69253(12) 0.0236(4) Uani 1 1 d . . . . .
H4 H 0.292786 0.577410 0.669644 0.028 Uiso 1 1 calc R U . . .
C5 C 0.3270(2) 0.43320(12) 0.68946(10) 0.0187(3) Uani 1 1 d . . . . .
C6 C 0.4956(2) 0.42398(12) 0.64956(11) 0.0195(3) Uani 1 1 d . . . . .
H6A H 0.499454 0.466740 0.597745 0.023 Uiso 1 1 calc R U . . .
H6B H 0.583384 0.445307 0.692948 0.023 Uiso 1 1 calc R U . . .
C7 C 0.42591(19) 0.29884(12) 0.54258(10) 0.0162(3) Uani 1 1 d . . . . .
H7A H 0.487352 0.314514 0.489410 0.019 Uiso 1 1 calc R U . . .
H7B H 0.322524 0.337821 0.541317 0.019 Uiso 1 1 calc R U . . .
C8 C 0.38080(18) 0.19385(12) 0.54133(10) 0.0151(3) Uani 1 1 d . . . . .
C9 C 0.3338(2) 0.14650(12) 0.46397(10) 0.0178(3) Uani 1 1 d . . . . .
H9 H 0.334465 0.179028 0.409156 0.021 Uiso 1 1 calc R U . . .
C10 C 0.2861(2) 0.05113(12) 0.46808(11) 0.0201(3) Uani 1 1 d . . . . .
H10 H 0.252463 0.017413 0.416062 0.024 Uiso 1 1 calc R U . . .
C11 C 0.2878(2) 0.00526(12) 0.54896(11) 0.0209(3) Uani 1 1 d . . . . .
H11 H 0.255397 -0.060181 0.553330 0.025 Uiso 1 1 calc R U . . .
C12 C 0.3375(2) 0.05678(12) 0.62291(11) 0.0190(3) Uani 1 1 d . . . . .
H12 H 0.340219 0.025309 0.678293 0.023 Uiso 1 1 calc R U . . .
C13 C 0.71425(19) 0.31596(12) 0.60765(10) 0.0167(3) Uani 1 1 d . . . . .
H13 H 0.774819 0.328007 0.665341 0.020 Uiso 1 1 calc R U . . .
C14 C 0.7846(2) 0.38655(14) 0.54061(12) 0.0250(4) Uani 1 1 d . . . . .
H14A H 0.710890 0.390391 0.486920 0.030 Uiso 1 1 calc R U . . .
H14B H 0.797987 0.451654 0.566152 0.030 Uiso 1 1 calc R U . . .
C15 C 0.9536(2) 0.34312(18) 0.52050(15) 0.0387(5) Uani 1 1 d . . . . .
H15A H 1.044461 0.377304 0.553616 0.046 Uiso 1 1 calc R U . . .
H15B H 0.973324 0.348330 0.456962 0.046 Uiso 1 1 calc R U . . .
C16 C 0.9487(2) 0.23652(16) 0.54850(15) 0.0331(4) Uani 1 1 d . . . . .
H16A H 0.977295 0.194231 0.499093 0.040 Uiso 1 1 calc R U . . .
H16B H 1.028947 0.224511 0.598510 0.040 Uiso 1 1 calc R U . . .
C17 C 0.7690(2) 0.21773(13) 0.57541(12) 0.0239(4) Uani 1 1 d . . . . .
H17A H 0.697563 0.195863 0.524702 0.029 Uiso 1 1 calc R U . . .
H17B H 0.766145 0.169125 0.622776 0.029 Uiso 1 1 calc R U . . .

loop_
_atom_site_aniso_label
_atom_site_aniso_U_11
_atom_site_aniso_U_22
_atom_site_aniso_U_33
_atom_site_aniso_U_23
_atom_site_aniso_U_13
_atom_site_aniso_U_12
Cu1 0.01858(13) 0.01390(13) 0.01218(13) 0.00003(8) 0.00079(9) -0.00177(8)
Cl1 0.0275(2) 0.01687(19) 0.01582(18) 0.00039(13) 0.00369(14) -0.00317(14)
Cl2 0.02016(18) 0.02185(19) 0.01419(18) -0.00195(13) -0.00150(13) -0.00209(14)
N1 0.0177(6) 0.0179(7) 0.0178(7) -0.0015(5) 0.0003(5) 0.0013(5)
N2 0.0149(6) 0.0136(6) 0.0132(6) -0.0009(5) 0.0009(5) -0.0005(5)
N3 0.0163(6) 0.0164(6) 0.0141(6) -0.0009(5) 0.0007(5) -0.0004(5)
C1 0.0198(8) 0.0259(9) 0.0196(8) -0.0026(7) 0.0015(6) -0.0006(6)
C2 0.0198(8) 0.0327(10) 0.0226(8) -0.0065(7) 0.0005(6) 0.0049(7)
C3 0.0275(9) 0.0264(9) 0.0257(9) -0.0054(7) -0.0030(7) 0.0098(7)
C4 0.0294(9) 0.0183(8) 0.0228(8) -0.0010(7) -0.0014(7) 0.0038(7)
C5 0.0222(8) 0.0182(8) 0.0155(7) -0.0012(6) -0.0001(6) 0.0009(6)
C6 0.0216(8) 0.0155(8) 0.0216(8) -0.0008(6) 0.0024(6) -0.0016(6)
C7 0.0174(7) 0.0163(8) 0.0148(7) 0.0007(6) -0.0009(6) -0.0005(6)
C8 0.0117(7) 0.0168(8) 0.0169(7) 0.0000(6) 0.0019(5) 0.0003(5)
C9 0.0174(7) 0.0216(8) 0.0146(7) 0.0001(6) 0.0015(6) 0.0002(6)
C10 0.0227(8) 0.0203(8) 0.0173(8) -0.0049(6) -0.0001(6) -0.0001(6)
C11 0.0254(8) 0.0152(8) 0.0223(8) -0.0018(6) 0.0017(7) -0.0027(6)
C12 0.0239(8) 0.0164(8) 0.0167(7) 0.0017(6) 0.0022(6) -0.0014(6)
C13 0.0137(7) 0.0211(8) 0.0156(7) -0.0017(6) 0.0024(6) -0.0014(6)
C14 0.0202(8) 0.0322(10) 0.0230(9) 0.0034(7) 0.0052(6) -0.0049(7)
C15 0.0211(9) 0.0595(14) 0.0364(11) 0.0047(10) 0.0118(8) -0.0014(9)
C16 0.0177(8) 0.0442(12) 0.0377(11) -0.0132(9) 0.0046(7) 0.0044(8)
C17 0.0172(8) 0.0261(9) 0.0284(9) -0.0084(7) 0.0019(6) 0.0032(7)

loop_
_atom_type_symbol
_atom_type_description
_atom_type_scat_dispersion_real
_atom_type_scat_dispersion_imag
_atom_type_scat_source
C C 0.0181 0.0091 'International Tables Vol C Tables 4.2.6.8 and 6.1.1.4'
H H 0.0000 0.0000 'International Tables Vol C Tables 4.2.6.8 and 6.1.1.4'
Cl Cl 0.3639 0.7018 'International Tables Vol C Tables 4.2.6.8 and 6.1.1.4'
Cu Cu -1.9646 0.5888 'International Tables Vol C Tables 4.2.6.8 and 6.1.1.4'
N N 0.0311 0.0180 'International Tables Vol C Tables 4.2.6.8 and 6.1.1.4'

loop_
_exptl_crystal_face_index_h
_exptl_crystal_face_index_k
_exptl_crystal_face_index_l
_exptl_crystal_face_perp_dist
0 0 -1 0.0089
0 0 1 0.0135
1 0 0 0.0052
-1 0 0 0.0251
0 1 0 0.0571
0 -1 0 0.0487

loop_
_geom_angle_atom_site_label_1
_geom_angle_atom_site_label_2
_geom_angle_atom_site_label_3
_geom_angle
_geom_angle_site_symmetry_1
_geom_angle_site_symmetry_3
_geom_angle_publ_flag
Cl1 Cu1 Cl2 95.236(16) . . ?
N1 Cu1 Cl1 94.80(4) . . ?
N1 Cu1 Cl2 104.87(4) . . ?
N2 Cu1 Cl1 170.11(4) . . ?
N2 Cu1 Cl2 93.42(4) . . ?
N2 Cu1 N1 78.33(5) . . ?
N3 Cu1 Cl1 93.47(4) . . ?
N3 Cu1 Cl2 146.17(4) . . ?
N3 Cu1 N1 106.89(5) . . ?
N3 Cu1 N2 81.90(5) . . ?
C1 N1 Cu1 129.66(12) . . ?
C5 N1 Cu1 111.30(11) . . ?
C5 N1 C1 118.72(15) . . ?
C6 N2 Cu1 106.17(9) . . ?
C6 N2 C7 109.84(12) . . ?
C6 N2 C13 108.25(12) . . ?
C7 N2 Cu1 105.56(9) . . ?
C7 N2 C13 112.59(12) . . ?
C13 N2 Cu1 114.19(10) . . ?
C8 N3 Cu1 114.58(11) . . ?
C8 N3 C12 118.77(14) . . ?
C12 N3 Cu1 126.63(11) . . ?
N1 C1 H1 118.8 . . ?
N1 C1 C2 122.31(17) . . ?
C2 C1 H1 118.8 . . ?
C1 C2 H2 120.5 . . ?
C1 C2 C3 118.95(16) . . ?
C3 C2 H2 120.5 . . ?
C2 C3 H3 120.6 . . ?
C4 C3 C2 118.84(17) . . ?
C4 C3 H3 120.6 . . ?
C3 C4 H4 120.6 . . ?
C3 C4 C5 118.75(17) . . ?
C5 C4 H4 120.6 . . ?
N1 C5 C4 122.38(16) . . ?
N1 C5 C6 115.97(14) . . ?
C4 C5 C6 121.62(16) . . ?
N2 C6 C5 112.20(13) . . ?
N2 C6 H6A 109.2 . . ?
N2 C6 H6B 109.2 . . ?
C5 C6 H6A 109.2 . . ?
C5 C6 H6B 109.2 . . ?
H6A C6 H6B 107.9 . . ?
N2 C7 H7A 109.3 . . ?
N2 C7 H7B 109.3 . . ?
N2 C7 C8 111.45(12) . . ?
H7A C7 H7B 108.0 . . ?
C8 C7 H7A 109.3 . . ?
C8 C7 H7B 109.3 . . ?
N3 C8 C7 116.10(14) . . ?
N3 C8 C9 121.99(15) . . ?
C9 C8 C7 121.86(14) . . ?
C8 C9 H9 120.6 . . ?
C10 C9 C8 118.85(15) . . ?
C10 C9 H9 120.6 . . ?
C9 C10 H10 120.3 . . ?
C9 C10 C11 119.30(15) . . ?
C11 C10 H10 120.3 . . ?
C10 C11 H11 120.7 . . ?
C12 C11 C10 118.54(16) . . ?
C12 C11 H11 120.7 . . ?
N3 C12 C11 122.55(15) . . ?
N3 C12 H12 118.7 . . ?
C11 C12 H12 118.7 . . ?
N2 C13 H13 107.3 . . ?
N2 C13 C14 116.10(13) . . ?
N2 C13 C17 114.40(13) . . ?
C14 C13 H13 107.3 . . ?
C17 C13 H13 107.3 . . ?
C17 C13 C14 103.87(14) . . ?
C13 C14 H14A 111.1 . . ?
C13 C14 H14B 111.1 . . ?
H14A C14 H14B 109.0 . . ?
C15 C14 C13 103.51(15) . . ?
C15 C14 H14A 111.1 . . ?
C15 C14 H14B 111.1 . . ?
C14 C15 H15A 110.3 . . ?
C14 C15 H15B 110.3 . . ?
C14 C15 C16 106.97(16) . . ?
H15A C15 H15B 108.6 . . ?
C16 C15 H15A 110.3 . . ?
C16 C15 H15B 110.3 . . ?
C15 C16 H16A 110.6 . . ?
C15 C16 H16B 110.6 . . ?
H16A C16 H16B 108.7 . . ?
C17 C16 C15 105.79(15) . . ?
C17 C16 H16A 110.6 . . ?
C17 C16 H16B 110.6 . . ?
C13 C17 C16 102.69(15) . . ?
C13 C17 H17A 111.2 . . ?
C13 C17 H17B 111.2 . . ?
C16 C17 H17A 111.2 . . ?
C16 C17 H17B 111.2 . . ?
H17A C17 H17B 109.1 . . ?

loop_
_geom_bond_atom_site_label_1
_geom_bond_atom_site_label_2
_geom_bond_distance
_geom_bond_site_symmetry_2
_geom_bond_publ_flag
Cu1 Cl1 2.2737(4) . ?
Cu1 Cl2 2.2974(4) . ?
Cu1 N1 2.1957(14) . ?
Cu1 N2 2.1014(13) . ?
Cu1 N3 2.0211(13) . ?
N1 C1 1.346(2) . ?
N1 C5 1.341(2) . ?
N2 C6 1.482(2) . ?
N2 C7 1.4916(19) . ?
N2 C13 1.4982(19) . ?
N3 C8 1.341(2) . ?
N3 C12 1.344(2) . ?
C1 H1 0.9500 . ?
C1 C2 1.383(3) . ?
C2 H2 0.9500 . ?
C2 C3 1.395(3) . ?
C3 H3 0.9500 . ?
C3 C4 1.387(3) . ?
C4 H4 0.9500 . ?
C4 C5 1.392(2) . ?
C5 C6 1.511(2) . ?
C6 H6A 0.9900 . ?
C6 H6B 0.9900 . ?
C7 H7A 0.9900 . ?
C7 H7B 0.9900 . ?
C7 C8 1.505(2) . ?
C8 C9 1.388(2) . ?
C9 H9 0.9500 . ?
C9 C10 1.383(2) . ?
C10 H10 0.9500 . ?
C10 C11 1.387(2) . ?
C11 H11 0.9500 . ?
C11 C12 1.380(2) . ?
C12 H12 0.9500 . ?
C13 H13 1.0000 . ?
C13 C14 1.541(2) . ?
C13 C17 1.523(2) . ?
C14 H14A 0.9900 . ?
C14 H14B 0.9900 . ?
C14 C15 1.526(3) . ?
C15 H15A 0.9900 . ?
C15 H15B 0.9900 . ?
C15 C16 1.545(3) . ?
C16 H16A 0.9900 . ?
C16 H16B 0.9900 . ?
C16 C17 1.537(2) . ?
C17 H17A 0.9900 . ?
C17 H17B 0.9900 . ?

loop_
_geom_torsion_atom_site_label_1
_geom_torsion_atom_site_label_2
_geom_torsion_atom_site_label_3
_geom_torsion_atom_site_label_4
_geom_torsion
_geom_torsion_site_symmetry_1
_geom_torsion_site_symmetry_2
_geom_torsion_site_symmetry_3
_geom_torsion_site_symmetry_4
_geom_torsion_publ_flag
Cu1 N1 C1 C2 172.24(13) . . . . ?
Cu1 N1 C5 C4 -171.74(13) . . . . ?
Cu1 N1 C5 C6 6.48(17) . . . . ?
Cu1 N2 C6 C5 -41.41(15) . . . . ?
Cu1 N2 C7 C8 -33.79(14) . . . . ?
Cu1 N2 C13 C14 -174.52(11) . . . . ?
Cu1 N2 C13 C17 64.46(15) . . . . ?
Cu1 N3 C8 C7 -0.60(17) . . . . ?
Cu1 N3 C8 C9 -178.01(12) . . . . ?
Cu1 N3 C12 C11 177.15(12) . . . . ?
N1 C1 C2 C3 -1.2(3) . . . . ?
N1 C5 C6 N2 23.5(2) . . . . ?
N2 C7 C8 N3 24.41(19) . . . . ?
N2 C7 C8 C9 -158.18(14) . . . . ?
N2 C13 C14 C15 -164.23(15) . . . . ?
N2 C13 C17 C16 168.86(14) . . . . ?
N3 C8 C9 C10 0.4(2) . . . . ?
C1 N1 C5 C4 2.4(2) . . . . ?
C1 N1 C5 C6 -179.41(14) . . . . ?
C1 C2 C3 C4 1.3(3) . . . . ?
C2 C3 C4 C5 0.3(3) . . . . ?
C3 C4 C5 N1 -2.2(3) . . . . ?
C3 C4 C5 C6 179.65(16) . . . . ?
C4 C5 C6 N2 -158.23(15) . . . . ?
C5 N1 C1 C2 -0.6(2) . . . . ?
C6 N2 C7 C8 -147.86(13) . . . . ?
C6 N2 C13 C14 -56.51(17) . . . . ?
C6 N2 C13 C17 -177.53(14) . . . . ?
C7 N2 C6 C5 72.27(16) . . . . ?
C7 N2 C13 C14 65.11(18) . . . . ?
C7 N2 C13 C17 -55.91(18) . . . . ?
C7 C8 C9 C10 -176.86(14) . . . . ?
C8 N3 C12 C11 -1.0(2) . . . . ?
C8 C9 C10 C11 -0.6(2) . . . . ?
C9 C10 C11 C12 0.0(2) . . . . ?
C10 C11 C12 N3 0.9(3) . . . . ?
C12 N3 C8 C7 177.80(13) . . . . ?
C12 N3 C8 C9 0.4(2) . . . . ?
C13 N2 C6 C5 -164.43(13) . . . . ?
C13 N2 C7 C8 91.42(15) . . . . ?
C13 C14 C15 C16 19.3(2) . . . . ?
C14 C13 C17 C16 41.30(17) . . . . ?
C14 C15 C16 C17 5.9(2) . . . . ?
C15 C16 C17 C13 -28.9(2) . . . . ?
C17 C13 C14 C15 -37.73(18) . . . . ?

loop_
_exptl_oxdiff_crystal_face_indexfrac_h
_exptl_oxdiff_crystal_face_indexfrac_k
_exptl_oxdiff_crystal_face_indexfrac_l
_exptl_oxdiff_crystal_face_x
_exptl_oxdiff_crystal_face_y
_exptl_oxdiff_crystal_face_z
0.0000 -0.0000 -1.0000 0.0586 -0.0756 0.0330
-0.0000 0.0000 1.0000 -0.0586 0.0756 -0.0330
1.0000 -0.0000 0.0000 0.1382 0.1308 0.0284
-1.0000 0.0000 -0.0000 -0.1382 -0.1308 -0.0284
-0.0000 1.0000 -0.0000 0.0368 -0.0164 -0.1032
0.0000 -1.0000 0.0000 -0.0368 0.0164 0.1032
